data_2009947
loop_
_publ_author_name
'Gall, P.'
'Gougeon, P.'

_publ_section_title
;
 Redetermination of the structure of LaMo~5~O~8~ by single-crystal
 X-ray diffraction
;
_journal_issue 8
_journal_name_full 'Acta Crystallographica Section C'
_journal_page_first 1183
_journal_page_last 1185
_journal_paper_doi 10.1107/S0108270194000624
_journal_volume 50
_journal_year 1994
_chemical_formula_sum 'La Mo5 O8'
_chemical_formula_weight 746.61
_symmetry_cell_setting monoclinic
_symmetry_space_group_name_Hall '-P 2ybc'
_symmetry_space_group_name_H-M 'P 1 21/c 1'
_atom_type_scat_source IntTabIV
_cell_angle_alpha 90
_cell_angle_beta 109.064(5)
_cell_angle_gamma 90.
_cell_formula_units_Z 4
_cell_length_a 7.5710(10)
_cell_length_b 9.0862(7)
_cell_length_c 9.9160(10)
_cell_measurement_reflns_used 25
_cell_measurement_temperature 295
_cell_measurement_theta_max 34.6
_cell_measurement_theta_min 14.3
_cell_volume 644.73(12)
_diffrn_measurement_device 'Enraf-Nonius CAD-4'
_diffrn_measurement_method \w-2\q
_diffrn_radiation_type MoK\a
_diffrn_radiation_wavelength 0.71073
_diffrn_reflns_av_R_equivalents 0.053
_diffrn_reflns_limit_h_max 12
_diffrn_reflns_limit_h_min 0
_diffrn_reflns_limit_k_max 14
_diffrn_reflns_limit_k_min 0
_diffrn_reflns_limit_l_max 16
_diffrn_reflns_limit_l_min -16
_diffrn_reflns_number 3136
_diffrn_reflns_theta_max 35
_diffrn_standards_decay_% -0.1
_diffrn_standards_interval_time 90
_diffrn_standards_number 3
_exptl_absorpt_coefficient_mu 15.75
_exptl_absorpt_correction_T_max 1.1191
_exptl_absorpt_correction_T_min 0.9360
_exptl_absorpt_correction_type 'empirical (DIFABS; Walker & Stuart, 1983)'
_exptl_crystal_colour Black
_exptl_crystal_density_diffrn 7.691
_exptl_crystal_description irregular
_exptl_crystal_size_max 0.14
_exptl_crystal_size_mid 0.12
_exptl_crystal_size_min 0.11
_refine_diff_density_max 1.82
_refine_diff_density_min -0.81
_refine_ls_extinction_coef 1.024E-6(4)
_refine_ls_extinction_method 'Stout & Jensen (1968)'
_refine_ls_goodness_of_fit_obs 0.971
_refine_ls_number_parameters 128
_refine_ls_number_reflns 2383
_refine_ls_R_factor_obs 0.026
_refine_ls_shift/esd_max <0.01
_refine_ls_structure_factor_coef F
_refine_ls_weighting_details 'w = 1/[\s^2^(F~o~) +0.0004F~o~^2^ + 1] (Killean & Lawrence, 1969)'
_refine_ls_weighting_scheme calc
_refine_ls_wR_factor_obs 0.033
_reflns_number_observed 2383
_reflns_number_total 2712
_reflns_observed_criterion I>2\s(I)
_cod_data_source_file du1072.cif
_cod_data_source_block du1072_structure_1_of_1
_cod_depositor_comments
;
The following automatic conversions were performed:

'_refine_ls_weighting_scheme' value 'w = 1/[\s^2^(F~o~)
+0.0004F~o~^2^ + 1] (Killean & Lawrence, 1969)' was changed to
'calc'. New tag '_refine_ls_weighting_details' was created. The value
of the new tag was set to 'w = 1/[\s^2^(F~o~) +0.0004F~o~^2^ + 1]
(Killean & Lawrence, 1969)'.

Automatic conversion script
Id: cif_fix_values 3143 2015-03-26 13:38:13Z robertas 
;
_cod_original_cell_volume 644.80(10)
_cod_original_sg_symbol_H-M 'P 21/c'
_cod_original_formula_sum 'La1 Mo5 O8'
_cod_database_code 2009947

loop_
_atom_site_label
_atom_site_fract_x
_atom_site_fract_y
_atom_site_fract_z
La .26116(3) .50420(3) .54004(2)
Mo(1) .60479(5) -.11487(4) .48630(4)
Mo(2) .38294(5) -.11760(4) .67700(4)
Mo(3) .17316(5) -.12698(4) .38316(3)
Mo(4) .80851(5) -.12966(4) .29787(3)
Mo(5) -.00274(4) -.12239(4) .58649(3)
O(1) .3973(4) .0060(4) .8483(3)
O(2) -.0013(4) -.2223(3) .9331(3)
O(3) -.0125(4) .0017(4) .2310(3)
O(4) .3922(4) -.2492(4) .0130(3)
O(5) .7947(4) -.2427(4) .1152(3)
O(6) .2001(4) -.2412(4) .2094(3)
O(7) .6049(4) -.2360(4) .8286(3)
O(8) .3844(4) -.0069(5) .3286(3)

loop_
_geom_bond_atom_site_label_1
_geom_bond_atom_site_label_2
_geom_bond_distance
_geom_bond_publ_flag
Mo(1) Mo(2) 2.6816(5) yes
Mo(1) Mo(4) 2.7876(5) yes
Mo(1) Mo(5) 2.8094(5) yes
Mo(1) Mo(3) 2.8124(5) yes
Mo(1) Mo(1)* 2.6890(7) yes
Mo(1) Mo(2)* 2.9108(5) yes
Mo(1) Mo(3)* 3.0911(5) yes
Mo(2) Mo(5) 2.7609(5) yes
Mo(2) Mo(4) 2.7288(5) yes
Mo(2) Mo(3) 2.8279(5) yes
Mo(3) Mo(4) 2.6102(5) yes
Mo(3) Mo(5) 2.6727(5) yes
Mo(3) Mo(5) 2.7558(5) yes
Mo(4) Mo(5) 2.7505(5) yes
Mo(4) Mo(5) 2.7605(5) yes
Mo(5) Mo(5) 2.8172(7) yes
Mo(1) O(5) 2.043(3) yes
Mo(1) O(7) 2.069(3) yes
Mo(1) O(4) 2.113(3) yes
Mo(1) O(8) 2.119(3) yes
Mo(1) O(8) 2.122(3) yes
Mo(2) O(6) 1.990(3) yes
Mo(2) O(1) 2.009(3) yes
Mo(2) O(4) 2.046(3) yes
Mo(2) O(8) 2.110(3) yes
Mo(2) O(7) 2.142(3) yes
Mo(3) O(3) 2.058(3) yes
Mo(3) O(2) 2.072(3) yes
Mo(3) O(4) 2.067(3) yes
Mo(3) O(6) 2.077(3) yes
Mo(3) O(8) 2.146(3) yes
Mo(4) O(3) 2.070(3) yes
Mo(4) O(7) 2.066(3) yes
Mo(4) O(1) 2.078(3) yes
Mo(4) O(5) 2.055(3) yes
Mo(4) O(2) 2.103(3) yes
Mo(5) O(5) 2.055(3) yes
Mo(5) O(6) 2.039(3) yes
Mo(5) O(2) 2.077(3) yes
Mo(5) O(3) 2.086(3) yes
La O(1) 2.443(3) yes
La O(1) 2.458(3) yes
La O(4) 2.487(3) yes
La O(7) 2.574(3) yes
La O(5) 2.676(3) yes
La O(8) 2.704(3) yes
La O(3) 2.732(3) yes
La O(2) 2.761(3) yes
La O(6) 2.860(3) yes
La O(2) 2.919(3) yes
La O(3) 3.232(3) yes
